data_1555916
loop_
_publ_author_name
'Granger, Devin B.'
'Mei, Yaochuan'
'Thorley, Karl J.'
'Parkin, Sean R.'
'Jurchescu, Oana D.'
'Anthony, John E.'

_publ_section_title
;
 Synthesis and Electrical Properties of Derivatives of
 1,4-bis(trialkylsilylethynyl)benzo[2,3-b:5,6-b']diindolizines.
;
_journal_issue 23
_journal_name_full 'Organic letters'
_journal_page_first 6050
_journal_page_last 6053
_journal_paper_doi 10.1021/acs.orglett.6b02991
_journal_volume 18
_journal_year 2016
_chemical_formula_moiety 'C28 H28 N2 Si2'
_chemical_formula_sum 'C28 H28 N2 Si2'
_chemical_formula_weight 448.70
_space_group_crystal_system monoclinic
_space_group_IT_number 14
_space_group_name_Hall '-P 2ybc'
_space_group_name_H-M_alt 'P 1 21/c 1'
_atom_sites_solution_hydrogens difmap
_atom_sites_solution_primary direct
_atom_sites_solution_secondary difmap
_audit_creation_method 'SHELXL-2014/7 and CIFFIX'
_cell_angle_alpha 90
_cell_angle_beta 100.885(1)
_cell_angle_gamma 90
_cell_formula_units_Z 2
_cell_length_a 6.2470(1)
_cell_length_b 22.6384(4)
_cell_length_c 8.7822(2)
_cell_measurement_reflns_used 9995
_cell_measurement_temperature 90.0(2)
_cell_measurement_theta_max 68.20
_cell_measurement_theta_min 5.49
_cell_volume 1219.65(4)
_computing_cell_refinement '<i>APEX2</i> (Bruker-AXS, 2006)'
_computing_data_collection '<i>APEX2</i> (Bruker-AXS, 2006)'
_computing_data_reduction '<i>APEX2</i> (Bruker-AXS, 2006)'
_computing_molecular_graphics '<i>XP in SHELXTL</i> (Sheldrick, 2008)'
_computing_publication_material '<i>SHELX</i> (Sheldrick, 2008) and <i>CIFFIX</i> (Parkin, 2013)'
_computing_structure_refinement '<i>SHELXL-2014/7</i> (Sheldrick, 2015b)'
_computing_structure_solution '<i>SHELXT</i> (Sheldrick, 2015a)'
_diffrn_ambient_temperature 90.0(2)
_diffrn_detector_area_resol_mean 5.6
_diffrn_measured_fraction_theta_full 0.992
_diffrn_measured_fraction_theta_max 0.988
_diffrn_measurement_device_type 'Bruker X8 Proteum diffractometer'
_diffrn_measurement_method '\f and \w scans'
_diffrn_radiation_type CuK\a
_diffrn_radiation_wavelength 1.54178
_diffrn_reflns_av_R_equivalents 0.0411
_diffrn_reflns_av_unetI/netI 0.0241
_diffrn_reflns_Laue_measured_fraction_full 0.992
_diffrn_reflns_Laue_measured_fraction_max 0.988
_diffrn_reflns_limit_h_max 3
_diffrn_reflns_limit_h_min -7
_diffrn_reflns_limit_k_max 26
_diffrn_reflns_limit_k_min -27
_diffrn_reflns_limit_l_max 10
_diffrn_reflns_limit_l_min -10
_diffrn_reflns_number 15908
_diffrn_reflns_point_group_measured_fraction_full 0.992
_diffrn_reflns_point_group_measured_fraction_max 0.988
_diffrn_reflns_theta_full 67.679
_diffrn_reflns_theta_max 68.373
_diffrn_reflns_theta_min 5.489
_diffrn_source 'fine-focus rotating anode'
_exptl_absorpt_coefficient_mu 1.447
_exptl_absorpt_correction_T_max 0.896
_exptl_absorpt_correction_T_min 0.705
_exptl_absorpt_correction_type multi-scan
_exptl_absorpt_process_details '<i>SADABS</i> (Krause et al., 2015)'
_exptl_crystal_colour red
_exptl_crystal_density_diffrn 1.222
_exptl_crystal_description rod
_exptl_crystal_F_000 476
_exptl_crystal_size_max 0.260
_exptl_crystal_size_mid 0.120
_exptl_crystal_size_min 0.100
_refine_diff_density_max 0.359
_refine_diff_density_min -0.267
_refine_diff_density_rms 0.048
_refine_ls_extinction_method none
_refine_ls_goodness_of_fit_ref 1.046
_refine_ls_hydrogen_treatment constr
_refine_ls_matrix_type full
_refine_ls_number_parameters 148
_refine_ls_number_reflns 2215
_refine_ls_number_restraints 0
_refine_ls_restrained_S_all 1.046
_refine_ls_R_factor_all 0.0376
_refine_ls_R_factor_gt 0.0367
_refine_ls_shift/su_max 0.002
_refine_ls_shift/su_mean 0.000
_refine_ls_structure_factor_coef Fsqd
_refine_ls_weighting_details 'w=1/[\s^2^(Fo^2^)+(0.0442P)^2^+0.8994P] where P=(Fo^2^+2Fc^2^)/3'
_refine_ls_weighting_scheme calc
_refine_ls_wR_factor_gt 0.0943
_refine_ls_wR_factor_ref 0.0951
_reflns_Friedel_coverage 0.000
_reflns_number_gt 2146
_reflns_number_total 2215
_reflns_threshold_expression 'I > 2\s(I)'
_cod_data_source_file ol6b02991_si_002.cif
_cod_data_source_block x15114
_cod_original_sg_symbol_H-M 'P 21/c'
_cod_database_code 1555916
_shelx_shelxl_version_number 2014/7
_shelx_space_group_comment
; 
The symmetry employed for this shelxl refinement is uniquely defined 
by the following loop, which should always be used as a source of 
symmetry information in preference to the above space-group names. 
They are only intended as comments. 
;
_shelx_estimated_absorpt_t_min 0.705
_shelx_estimated_absorpt_t_max 0.869
_exptl_absorpt_special_details
; 
In addition to absorption, multi-scan techniques also correct other slowly 
varying changes in scale factor over reciprocal space, such as those caused 
by x-ray beam inhomogeneity, goniometer imperfection, crystal decomposition, 
crystal longer than the x-ray beam cross section, absorption by the crystal 
mount etc.  These account, by and large, for much of the difference between 
estimated values of Tmin and Tmax and the _exptl_absorpt_correction_ values. 
;

loop_
_space_group_symop_operation_xyz
'x, y, z'
'-x, y+1/2, -z+1/2'
'-x, -y, -z'
'x, -y-1/2, z-1/2'

loop_
_atom_site_label
_atom_site_type_symbol
_atom_site_fract_x
_atom_site_fract_y
_atom_site_fract_z
_atom_site_U_iso_or_equiv
_atom_site_adp_type
_atom_site_occupancy
_atom_site_site_symmetry_order
_atom_site_calc_flag
_atom_site_refinement_flags_posn
_atom_site_refinement_flags_adp
Si1 Si 0.79455(6) 0.68756(2) 0.11765(5) 0.01732(15) Uani 1 1 d . .
C1 C 0.5661(2) 0.54963(6) 0.41326(17) 0.0157(3) Uani 1 1 d . .
C2 C 0.6994(2) 0.52731(6) 0.54699(17) 0.0156(3) Uani 1 1 d . .
N3 N 0.90554(19) 0.54495(5) 0.62272(14) 0.0161(3) Uani 1 1 d . .
C4 C 1.0368(2) 0.59037(7) 0.58861(18) 0.0193(3) Uani 1 1 d . .
H4A H 0.9895 0.6146 0.5004 0.023 Uiso 1 1 calc R U
C5 C 1.2324(3) 0.60017(7) 0.68097(19) 0.0221(4) Uani 1 1 d . .
H5A H 1.3223 0.6315 0.6577 0.026 Uiso 1 1 calc R U
C6 C 1.3046(3) 0.56374(7) 0.81334(19) 0.0232(4) Uani 1 1 d . .
H6A H 1.4418 0.5711 0.8782 0.028 Uiso 1 1 calc R U
C7 C 1.1783(3) 0.51869(7) 0.84693(18) 0.0208(3) Uani 1 1 d . .
H7A H 1.2284 0.4943 0.9344 0.025 Uiso 1 1 calc R U
C8 C 0.9720(2) 0.50774(6) 0.75237(17) 0.0176(3) Uani 1 1 d . .
C9 C 0.8091(2) 0.46731(7) 0.75868(17) 0.0175(3) Uani 1 1 d . .
H9A H 0.8118 0.4372 0.8344 0.021 Uiso 1 1 calc R U
C10 C 0.6375(2) 0.47855(6) 0.63245(17) 0.0157(3) Uani 1 1 d . .
C11 C 0.6266(2) 0.59607(6) 0.31974(17) 0.0166(3) Uani 1 1 d . .
C12 C 0.6780(2) 0.63342(7) 0.23530(18) 0.0188(3) Uani 1 1 d . .
C13 C 0.8397(3) 0.65124(7) -0.06386(19) 0.0250(4) Uani 1 1 d . .
H13A H 0.9328 0.6764 -0.1148 0.038 Uiso 1 1 calc R U
H13B H 0.6992 0.6453 -0.1336 0.038 Uiso 1 1 calc R U
H13C H 0.9107 0.6129 -0.0387 0.038 Uiso 1 1 calc R U
C14 C 0.6017(3) 0.75066(7) 0.0722(2) 0.0272(4) Uani 1 1 d . .
H14A H 0.6669 0.7811 0.0160 0.041 Uiso 1 1 calc R U
H14B H 0.5711 0.7673 0.1688 0.041 Uiso 1 1 calc R U
H14C H 0.4655 0.7368 0.0078 0.041 Uiso 1 1 calc R U
C15 C 1.0603(3) 0.71140(8) 0.2363(2) 0.0283(4) Uani 1 1 d . .
H15A H 1.1183 0.7447 0.1852 0.042 Uiso 1 1 calc R U
H15B H 1.1638 0.6784 0.2467 0.042 Uiso 1 1 calc R U
H15C H 1.0386 0.7236 0.3393 0.042 Uiso 1 1 calc R U

loop_
_atom_site_aniso_label
_atom_site_aniso_U_11
_atom_site_aniso_U_22
_atom_site_aniso_U_33
_atom_site_aniso_U_23
_atom_site_aniso_U_13
_atom_site_aniso_U_12
Si1 0.0158(2) 0.0164(2) 0.0212(2) 0.00300(15) 0.00702(17) -0.00028(14)
C1 0.0149(7) 0.0172(7) 0.0170(7) 0.0009(5) 0.0083(6) 0.0024(5)
C2 0.0137(7) 0.0184(7) 0.0162(7) -0.0009(6) 0.0063(6) 0.0014(6)
N3 0.0146(6) 0.0178(6) 0.0169(6) -0.0002(5) 0.0058(5) 0.0008(5)
C4 0.0195(8) 0.0203(8) 0.0204(8) -0.0006(6) 0.0094(6) -0.0001(6)
C5 0.0188(8) 0.0228(8) 0.0262(8) -0.0040(6) 0.0085(6) -0.0028(6)
C6 0.0164(8) 0.0277(8) 0.0251(8) -0.0066(7) 0.0033(6) 0.0007(6)
C7 0.0208(8) 0.0223(8) 0.0192(8) -0.0032(6) 0.0037(6) 0.0047(6)
C8 0.0189(7) 0.0184(7) 0.0165(7) -0.0008(6) 0.0060(6) 0.0053(6)
C9 0.0192(8) 0.0183(7) 0.0158(7) 0.0014(6) 0.0057(6) 0.0033(6)
C10 0.0165(7) 0.0174(7) 0.0151(7) -0.0002(5) 0.0077(6) 0.0029(6)
C11 0.0146(7) 0.0190(7) 0.0170(7) -0.0010(6) 0.0049(6) 0.0026(6)
C12 0.0156(7) 0.0215(8) 0.0200(8) 0.0006(6) 0.0047(6) 0.0023(6)
C13 0.0279(9) 0.0241(8) 0.0258(9) 0.0034(7) 0.0119(7) -0.0007(7)
C14 0.0260(9) 0.0245(8) 0.0327(9) 0.0073(7) 0.0098(7) 0.0047(7)
C15 0.0205(8) 0.0258(9) 0.0388(10) -0.0028(7) 0.0064(7) -0.0027(7)

loop_
_atom_type_symbol
_atom_type_description
_atom_type_scat_dispersion_real
_atom_type_scat_dispersion_imag
_atom_type_scat_source
C C 0.0181 0.0091 'International Tables Vol C Tables 4.2.6.8 and 6.1.1.4'
H H 0.0000 0.0000 'International Tables Vol C Tables 4.2.6.8 and 6.1.1.4'
N N 0.0311 0.0180 'International Tables Vol C Tables 4.2.6.8 and 6.1.1.4'
Si Si 0.2541 0.3302 'International Tables Vol C Tables 4.2.6.8 and 6.1.1.4'

loop_
_geom_angle_atom_site_label_1
_geom_angle_atom_site_label_2
_geom_angle_atom_site_label_3
_geom_angle
_geom_angle_site_symmetry_1
_geom_angle_site_symmetry_3
C12 Si1 C13 109.06(7) . .
C12 Si1 C14 108.82(7) . .
C13 Si1 C14 110.58(8) . .
C12 Si1 C15 106.50(8) . .
C13 Si1 C15 110.08(8) . .
C14 Si1 C15 111.68(8) . .
C2 C1 C10 115.90(13) . 3_666
C2 C1 C11 124.63(14) . .
C10 C1 C11 119.42(13) 3_666 .
N3 C2 C1 130.37(14) . .
N3 C2 C10 106.78(13) . .
C1 C2 C10 122.85(14) . .
C4 N3 C2 130.00(13) . .
C4 N3 C8 121.45(13) . .
C2 N3 C8 108.55(12) . .
C5 C4 N3 119.86(15) . .
C5 C4 H4A 120.1 . .
N3 C4 H4A 120.1 . .
C4 C5 C6 120.32(15) . .
C4 C5 H5A 119.8 . .
C6 C5 H5A 119.8 . .
C7 C6 C5 120.31(15) . .
C7 C6 H6A 119.8 . .
C5 C6 H6A 119.8 . .
C6 C7 C8 120.42(15) . .
C6 C7 H7A 119.8 . .
C8 C7 H7A 119.8 . .
C9 C8 N3 108.76(13) . .
C9 C8 C7 133.60(15) . .
N3 C8 C7 117.63(14) . .
C8 C9 C10 107.81(13) . .
C8 C9 H9A 126.1 . .
C10 C9 H9A 126.1 . .
C1 C10 C9 130.65(14) 3_666 .
C1 C10 C2 121.25(14) 3_666 .
C9 C10 C2 108.10(13) . .
C12 C11 C1 176.95(16) . .
C11 C12 Si1 172.24(13) . .
Si1 C13 H13A 109.5 . .
Si1 C13 H13B 109.5 . .
H13A C13 H13B 109.5 . .
Si1 C13 H13C 109.5 . .
H13A C13 H13C 109.5 . .
H13B C13 H13C 109.5 . .
Si1 C14 H14A 109.5 . .
Si1 C14 H14B 109.5 . .
H14A C14 H14B 109.5 . .
Si1 C14 H14C 109.5 . .
H14A C14 H14C 109.5 . .
H14B C14 H14C 109.5 . .
Si1 C15 H15A 109.5 . .
Si1 C15 H15B 109.5 . .
H15A C15 H15B 109.5 . .
Si1 C15 H15C 109.5 . .
H15A C15 H15C 109.5 . .
H15B C15 H15C 109.5 . .

loop_
_geom_bond_atom_site_label_1
_geom_bond_atom_site_label_2
_geom_bond_distance
_geom_bond_site_symmetry_2
Si1 C12 1.8398(16) .
Si1 C13 1.8618(17) .
Si1 C14 1.8627(17) .
Si1 C15 1.8656(17) .
C1 C2 1.400(2) .
C1 C10 1.412(2) 3_666
C1 C11 1.428(2) .
C2 N3 1.3915(19) .
C2 C10 1.429(2) .
N3 C4 1.383(2) .
N3 C8 1.4142(19) .
C4 C5 1.351(2) .
C4 H4A 0.9500 .
C5 C6 1.427(2) .
C5 H5A 0.9500 .
C6 C7 1.356(2) .
C6 H6A 0.9500 .
C7 C8 1.417(2) .
C7 H7A 0.9500 .
C8 C9 1.377(2) .
C9 C10 1.412(2) .
C9 H9A 0.9500 .
C10 C1 1.412(2) 3_666
C11 C12 1.207(2) .
C13 H13A 0.9800 .
C13 H13B 0.9800 .
C13 H13C 0.9800 .
C14 H14A 0.9800 .
C14 H14B 0.9800 .
C14 H14C 0.9800 .
C15 H15A 0.9800 .
C15 H15B 0.9800 .
C15 H15C 0.9800 .

loop_
_geom_torsion_atom_site_label_1
_geom_torsion_atom_site_label_2
_geom_torsion_atom_site_label_3
_geom_torsion_atom_site_label_4
_geom_torsion
_geom_torsion_site_symmetry_1
_geom_torsion_site_symmetry_4
C10 C1 C2 N3 -179.47(14) 3_666 .
C11 C1 C2 N3 3.4(2) . .
C10 C1 C2 C10 0.8(2) 3_666 .
C11 C1 C2 C10 -176.37(13) . .
C1 C2 N3 C4 1.1(3) . .
C10 C2 N3 C4 -179.12(14) . .
C1 C2 N3 C8 -179.38(15) . .
C10 C2 N3 C8 0.39(15) . .
C2 N3 C4 C5 178.92(14) . .
C8 N3 C4 C5 -0.5(2) . .
N3 C4 C5 C6 0.2(2) . .
C4 C5 C6 C7 0.5(2) . .
C5 C6 C7 C8 -0.9(2) . .
C4 N3 C8 C9 179.27(13) . .
C2 N3 C8 C9 -0.29(16) . .
C4 N3 C8 C7 0.2(2) . .
C2 N3 C8 C7 -179.39(13) . .
C6 C7 C8 C9 -178.28(16) . .
C6 C7 C8 N3 0.5(2) . .
N3 C8 C9 C10 0.07(16) . .
C7 C8 C9 C10 178.97(16) . .
C8 C9 C10 C1 -179.52(14) . 3_666
C8 C9 C10 C2 0.17(16) . .
N3 C2 C10 C1 179.38(12) . 3_666
C1 C2 C10 C1 -0.8(2) . 3_666
N3 C2 C10 C9 -0.35(16) . .
C1 C2 C10 C9 179.44(13) . .
